data_7037494
loop_
_publ_author_name
'Francos, Javier'
'Kennedy, Alan R.'
'O'Hara, Charles T'

_publ_section_title
;
 Synthetic and reactivity studies of hetero-tri-anionic sodium zincates.
;
_journal_issue 14
_journal_name_full 'Dalton transactions (Cambridge, England : 2003)'
_journal_page_first 6222
_journal_page_last 6233
_journal_paper_doi 10.1039/c5dt04329h
_journal_volume 45
_journal_year 2016
_chemical_formula_sum 'C30 H52 N3 Na Zn'
_chemical_formula_weight 543.11
_chemical_name_systematic
;
 ?
;
_chemical_properties_physical 'Air-sensitive, Moisture-sensitive, Oxygen-sensitive'
_space_group_IT_number 4
_symmetry_cell_setting monoclinic
_symmetry_space_group_name_Hall 'P 2yb'
_symmetry_space_group_name_H-M 'P 1 21 1'
_atom_sites_solution_hydrogens geom
_atom_sites_solution_primary direct
_atom_sites_solution_secondary difmap
_audit_creation_method SHELXL-97
_audit_update_record
;
2015-11-02 deposited with the CCDC.
2015-11-30 downloaded from the CCDC.
;
_cell_angle_alpha 90.00
_cell_angle_beta 95.897(2)
_cell_angle_gamma 90.00
_cell_formula_units_Z 4
_cell_length_a 11.3918(2)
_cell_length_b 12.8158(3)
_cell_length_c 21.9314(4)
_cell_measurement_reflns_used 12890
_cell_measurement_temperature 123(2)
_cell_measurement_theta_max 72.8620
_cell_measurement_theta_min 3.9990
_cell_volume 3184.93(11)
_computing_cell_refinement CrysalisPro
_computing_data_collection CrysalisPro
_computing_data_reduction CrysalisPro
_computing_publication_material SHELXL
_computing_structure_refinement 'SHELXL-97 (Sheldrick, 2008)'
_computing_structure_solution SIR92
_diffrn_ambient_temperature 123(2)
_diffrn_measured_fraction_theta_full 0.998
_diffrn_measured_fraction_theta_max 0.987
_diffrn_measurement_device_type 'Oxford Diffraction Gemini S'
_diffrn_measurement_method 'omega scans'
_diffrn_radiation_monochromator graphite
_diffrn_radiation_source 'fine-focus sealed tube'
_diffrn_radiation_type CuK\a
_diffrn_radiation_wavelength 1.54180
_diffrn_reflns_av_R_equivalents 0.0334
_diffrn_reflns_av_sigmaI/netI 0.0342
_diffrn_reflns_limit_h_max 13
_diffrn_reflns_limit_h_min -14
_diffrn_reflns_limit_k_max 15
_diffrn_reflns_limit_k_min -14
_diffrn_reflns_limit_l_max 24
_diffrn_reflns_limit_l_min -27
_diffrn_reflns_number 40601
_diffrn_reflns_theta_full 70.00
_diffrn_reflns_theta_max 73.21
_diffrn_reflns_theta_min 6.36
_exptl_absorpt_coefficient_mu 1.341
_exptl_absorpt_correction_T_max 1.00000
_exptl_absorpt_correction_T_min 0.54193
_exptl_absorpt_correction_type multi-scan
_exptl_absorpt_process_details
;
CrysAlisPro, Agilent Technologies,
Version 1.171.36.32 (release 02-08-2013 CrysAlis171 .NET)
(compiled Aug  2 2013,16:46:58)
Empirical absorption correction using spherical harmonics,
 implemented in SCALE3 ABSPACK scaling algorithm.
;
_exptl_crystal_colour colourless
_exptl_crystal_density_diffrn 1.133
_exptl_crystal_density_method 'not measured'
_exptl_crystal_description fragment
_exptl_crystal_F_000 1176
_exptl_crystal_size_max 0.30
_exptl_crystal_size_mid 0.20
_exptl_crystal_size_min 0.05
_refine_diff_density_max 0.317
_refine_diff_density_min -0.438
_refine_diff_density_rms 0.040
_refine_ls_abs_structure_details 'Flack H D (1983), Acta Cryst. A39, 876-881'
_refine_ls_abs_structure_Flack -0.033(18)
_refine_ls_extinction_method none
_refine_ls_goodness_of_fit_ref 1.037
_refine_ls_hydrogen_treatment mixed
_refine_ls_matrix_type full
_refine_ls_number_parameters 830
_refine_ls_number_reflns 11813
_refine_ls_number_restraints 55
_refine_ls_restrained_S_all 1.037
_refine_ls_R_factor_all 0.0470
_refine_ls_R_factor_gt 0.0388
_refine_ls_shift/su_max 0.002
_refine_ls_shift/su_mean 0.000
_refine_ls_structure_factor_coef Fsqd
_refine_ls_weighting_details 'calc w=1/[\s^2^(Fo^2^)+(0.0451P)^2^+0.8261P] where P=(Fo^2^+2Fc^2^)/3'
_refine_ls_weighting_scheme calc
_refine_ls_wR_factor_gt 0.0904
_refine_ls_wR_factor_ref 0.0965
_reflns_number_gt 10481
_reflns_number_total 11813
_reflns_threshold_expression I>2\s(I)
_cod_data_source_file c5dt04329h2.cif
_cod_data_source_block jf386
_cod_depositor_comments 'Adding full bibliography for 7037489--7037496.cif.'
_cod_original_sg_symbol_H-M P21
_cod_database_code 7037494

loop_
_symmetry_equiv_pos_as_xyz
'x, y, z'
'-x, y+1/2, -z'

loop_
_atom_site_label
_atom_site_type_symbol
_atom_site_fract_x
_atom_site_fract_y
_atom_site_fract_z
_atom_site_U_iso_or_equiv
_atom_site_adp_type
_atom_site_occupancy
_atom_site_symmetry_multiplicity
_atom_site_calc_flag
_atom_site_refinement_flags
_atom_site_disorder_assembly
_atom_site_disorder_group
Zn1 Zn 0.36049(3) 0.10697(2) 0.490890(14) 0.03241(8) Uani 1 1 d . . .
Zn2 Zn 1.14458(8) 0.39140(8) 0.98931(5) 0.04312(18) Uani 0.5321(9) 1 d P A 1
Na1 Na 0.14960(9) 0.16517(9) 0.55644(4) 0.0383(2) Uani 1 1 d . . .
Na2 Na 1.37481(11) 0.32285(11) 1.07195(5) 0.0547(3) Uani 1 1 d . . .
N1 N 0.1870(2) 0.2902(2) 0.63954(10) 0.0407(5) Uani 1 1 d . . .
N2 N -0.02601(19) 0.14894(18) 0.61221(11) 0.0371(5) Uani 1 1 d . . .
N3 N 0.18971(18) 0.13736(16) 0.45500(9) 0.0304(5) Uani 1 1 d . . .
N4 N 1.5771(2) 0.3427(2) 1.12028(11) 0.0517(6) Uani 1 1 d D A .
N5 N 1.4137(6) 0.1912(6) 1.1655(3) 0.0571(18) Uani 0.5321(9) 1 d PD A 1
N6 N 1.2906(19) 0.3521(12) 0.9741(9) 0.038(2) Uani 0.5321(9) 1 d PD A 1
C1 C 0.5053(2) 0.1456(2) 0.44919(13) 0.0402(7) Uani 1 1 d . . .
C2 C 0.5698(3) 0.2344(3) 0.48691(15) 0.0500(8) Uani 1 1 d . . .
H2A H 0.6428 0.2520 0.4692 0.075 Uiso 1 1 calc R . .
H2B H 0.5887 0.2114 0.5294 0.075 Uiso 1 1 calc R . .
H2C H 0.5186 0.2960 0.4860 0.075 Uiso 1 1 calc R . .
C3 C 0.4833(3) 0.1811(3) 0.38219(14) 0.0527(8) Uani 1 1 d . . .
H3A H 0.4413 0.2480 0.3802 0.079 Uiso 1 1 calc R . .
H3B H 0.4355 0.1287 0.3584 0.079 Uiso 1 1 calc R . .
H3C H 0.5589 0.1893 0.3651 0.079 Uiso 1 1 calc R . .
C4 C 0.5900(3) 0.0524(3) 0.45079(15) 0.0524(8) Uani 1 1 d . . .
H4A H 0.5532 -0.0043 0.4256 0.079 Uiso 1 1 calc R . .
H4B H 0.6074 0.0282 0.4931 0.079 Uiso 1 1 calc R . .
H4C H 0.6634 0.0736 0.4346 0.079 Uiso 1 1 calc R . .
C5 C 0.3700(2) 0.0408(3) 0.57577(12) 0.0382(6) Uani 1 1 d . . .
H5A H 0.315(3) 0.067(2) 0.6021(14) 0.046 Uiso 1 1 d . . .
H5B H 0.357(3) -0.037(3) 0.5718(13) 0.046 Uiso 1 1 d . . .
C6 C 0.4903(2) 0.0497(3) 0.61347(12) 0.0434(7) Uani 1 1 d . . .
H6A H 0.5512 0.0244 0.5879 0.052 Uiso 1 1 calc R . .
H6B H 0.5062 0.1245 0.6220 0.052 Uiso 1 1 calc R . .
C7 C 0.5051(3) -0.0089(3) 0.67409(13) 0.0486(7) Uani 1 1 d . . .
H7A H 0.4855 -0.0833 0.6665 0.058 Uiso 1 1 calc R . .
H7B H 0.4488 0.0194 0.7013 0.058 Uiso 1 1 calc R . .
C8 C 0.6308(3) -0.0008(3) 0.70661(14) 0.0601(9) Uani 1 1 d . . .
H8A H 0.6862 -0.0348 0.6816 0.090 Uiso 1 1 calc R . .
H8B H 0.6341 -0.0353 0.7466 0.090 Uiso 1 1 calc R . .
H8C H 0.6523 0.0728 0.7123 0.090 Uiso 1 1 calc R . .
C9 C -0.0088(3) 0.0460(2) 0.64101(14) 0.0455(7) Uani 1 1 d . . .
H9A H -0.0673 0.0356 0.6702 0.068 Uiso 1 1 calc R . .
H9B H 0.0708 0.0419 0.6627 0.068 Uiso 1 1 calc R . .
H9C H -0.0182 -0.0083 0.6094 0.068 Uiso 1 1 calc R . .
C10 C -0.1435(3) 0.1521(3) 0.57817(15) 0.0495(7) Uani 1 1 d . . .
H10A H -0.1504 0.0960 0.5477 0.074 Uiso 1 1 calc R . .
H10B H -0.1550 0.2196 0.5574 0.074 Uiso 1 1 calc R . .
H10C H -0.2036 0.1429 0.6066 0.074 Uiso 1 1 calc R . .
C11 C -0.0159(3) 0.2325(3) 0.65843(14) 0.0469(7) Uani 1 1 d . . .
H11A H -0.0632 0.2132 0.6921 0.056 Uiso 1 1 calc R . .
H11B H -0.0497 0.2974 0.6395 0.056 Uiso 1 1 calc R . .
C12 C 0.1108(3) 0.2535(2) 0.68514(13) 0.0440(7) Uani 1 1 d . . .
H12A H 0.1101 0.3066 0.7179 0.053 Uiso 1 1 calc R . .
H12B H 0.1445 0.1886 0.7041 0.053 Uiso 1 1 calc R . .
C13 C 0.3117(3) 0.2852(3) 0.66432(17) 0.0577(9) Uani 1 1 d . . .
H13A H 0.3615 0.3061 0.6325 0.086 Uiso 1 1 calc R . .
H13B H 0.3314 0.2138 0.6775 0.086 Uiso 1 1 calc R . .
H13C H 0.3253 0.3326 0.6994 0.086 Uiso 1 1 calc R . .
C14 C 0.1594(3) 0.3973(3) 0.62094(16) 0.0542(8) Uani 1 1 d . . .
H14A H 0.0773 0.4014 0.6028 0.081 Uiso 1 1 calc R . .
H14B H 0.2119 0.4193 0.5906 0.081 Uiso 1 1 calc R . .
H14C H 0.1706 0.4431 0.6568 0.081 Uiso 1 1 calc R . .
C15 C 0.1844(2) 0.2226(2) 0.41019(11) 0.0312(5) Uani 1 1 d . . .
H15 H 0.2339 0.2029 0.3769 0.037 Uiso 1 1 calc R . .
C16 C 0.2378(2) 0.3209(2) 0.44220(13) 0.0394(6) Uani 1 1 d . . .
H16A H 0.1877 0.3438 0.4734 0.059 Uiso 1 1 calc R . .
H16B H 0.2427 0.3764 0.4119 0.059 Uiso 1 1 calc R . .
H16C H 0.3170 0.3050 0.4618 0.059 Uiso 1 1 calc R . .
C17 C 0.0609(2) 0.2507(2) 0.38083(12) 0.0314(5) Uani 1 1 d . . .
C18 C -0.0354(2) 0.2553(2) 0.41451(13) 0.0387(6) Uani 1 1 d . . .
H18 H -0.0258 0.2376 0.4568 0.046 Uiso 1 1 calc R . .
C19 C -0.1460(3) 0.2856(3) 0.38739(16) 0.0483(8) Uani 1 1 d . . .
H19 H -0.2111 0.2882 0.4112 0.058 Uiso 1 1 calc R . .
C20 C -0.1614(3) 0.3116(3) 0.32647(15) 0.0486(8) Uani 1 1 d . . .
H20 H -0.2367 0.3329 0.3081 0.058 Uiso 1 1 calc R . .
C21 C -0.0674(3) 0.3068(3) 0.29215(14) 0.0478(7) Uani 1 1 d . . .
H21 H -0.0778 0.3241 0.2498 0.057 Uiso 1 1 calc R . .
C22 C 0.0425(3) 0.2767(2) 0.31907(12) 0.0377(6) Uani 1 1 d . . .
H22 H 0.1068 0.2738 0.2948 0.045 Uiso 1 1 calc R . .
C23 C 0.1278(2) 0.0433(2) 0.42963(11) 0.0304(5) Uani 1 1 d . . .
H23 H 0.0486 0.0662 0.4103 0.036 Uiso 1 1 calc R . .
C24 C 0.1069(3) -0.0310(2) 0.48193(12) 0.0429(7) Uani 1 1 d . . .
H24A H 0.1814 -0.0428 0.5075 0.064 Uiso 1 1 calc R . .
H24B H 0.0766 -0.0976 0.4649 0.064 Uiso 1 1 calc R . .
H24C H 0.0492 -0.0002 0.5069 0.064 Uiso 1 1 calc R . .
C25 C 0.1897(2) -0.0119(2) 0.38004(12) 0.0348(6) Uani 1 1 d . . .
C26 C 0.1465(3) -0.0024(2) 0.31887(12) 0.0431(7) Uani 1 1 d . . .
H26 H 0.0779 0.0384 0.3081 0.052 Uiso 1 1 calc R . .
C27 C 0.2016(4) -0.0517(3) 0.27297(15) 0.0594(9) Uani 1 1 d . . .
H27 H 0.1714 -0.0437 0.2312 0.071 Uiso 1 1 calc R . .
C28 C 0.2999(4) -0.1119(3) 0.28817(18) 0.0679(11) Uani 1 1 d . . .
H28 H 0.3376 -0.1458 0.2570 0.081 Uiso 1 1 calc R . .
C29 C 0.3439(3) -0.1231(3) 0.34889(19) 0.0619(10) Uani 1 1 d . . .
H29 H 0.4116 -0.1651 0.3594 0.074 Uiso 1 1 calc R . .
C30 C 0.2895(3) -0.0733(2) 0.39443(15) 0.0469(7) Uani 1 1 d . . .
H30 H 0.3207 -0.0811 0.4360 0.056 Uiso 1 1 calc R . .
C31 C 0.9886(6) 0.3618(5) 0.9402(5) 0.0569(18) Uani 0.5321(9) 1 d PD A 1
C32 C 0.9319(7) 0.2768(8) 0.9763(4) 0.073(2) Uani 0.5321(9) 1 d PD A 1
H32A H 0.8491 0.2683 0.9600 0.110 Uiso 0.5321(9) 1 calc PR A 1
H32B H 0.9363 0.2967 1.0196 0.110 Uiso 0.5321(9) 1 calc PR A 1
H32C H 0.9740 0.2108 0.9724 0.110 Uiso 0.5321(9) 1 calc PR A 1
C33 C 0.9070(7) 0.4579(6) 0.9382(5) 0.081(2) Uani 0.5321(9) 1 d PD A 1
H33A H 0.9348 0.5103 0.9105 0.122 Uiso 0.5321(9) 1 calc PR A 1
H33B H 0.9081 0.4875 0.9795 0.122 Uiso 0.5321(9) 1 calc PR A 1
H33C H 0.8263 0.4370 0.9234 0.122 Uiso 0.5321(9) 1 calc PR A 1
C34 C 0.9920(8) 0.3250(7) 0.8741(4) 0.071(2) Uani 0.5321(9) 1 d PD A 1
H34A H 1.0401 0.2616 0.8737 0.107 Uiso 0.5321(9) 1 calc PR A 1
H34B H 1.0265 0.3798 0.8503 0.107 Uiso 0.5321(9) 1 calc PR A 1
H34C H 0.9116 0.3100 0.8559 0.107 Uiso 0.5321(9) 1 calc PR A 1
C35 C 1.1635(6) 0.4348(7) 1.0802(3) 0.0660(15) Uani 0.5321(9) 1 d PDU A 1
H35A H 1.1890 0.3733 1.1055 0.079 Uiso 0.5321(9) 1 calc PR A 1
H35B H 1.2266 0.4880 1.0865 0.079 Uiso 0.5321(9) 1 calc PR A 1
C36 C 1.0529(6) 0.4782(6) 1.1024(3) 0.0649(13) Uani 0.5321(9) 1 d PDU A 1
H36A H 0.9880 0.4282 1.0911 0.078 Uiso 0.5321(9) 1 calc PR A 1
H36B H 1.0329 0.5437 1.0797 0.078 Uiso 0.5321(9) 1 calc PR A 1
C37 C 1.0549(11) 0.5013(9) 1.1706(3) 0.076(2) Uani 0.5321(9) 1 d PDU A 1
H37A H 1.1190 0.5515 1.1829 0.091 Uiso 0.5321(9) 1 calc PR A 1
H37B H 1.0715 0.4361 1.1941 0.091 Uiso 0.5321(9) 1 calc PR A 1
C38 C 0.937(2) 0.547(3) 1.1858(17) 0.072(3) Uani 0.5321(9) 1 d PDU A 1
H38A H 0.9110 0.6004 1.1556 0.108 Uiso 0.5321(9) 1 calc PR A 1
H38B H 0.9473 0.5779 1.2268 0.108 Uiso 0.5321(9) 1 calc PR A 1
H38C H 0.8782 0.4910 1.1847 0.108 Uiso 0.5321(9) 1 calc PR A 1
C39 C 1.4220(9) 0.0879(6) 1.1390(5) 0.076(3) Uani 0.5321(9) 1 d PD A 1
H39A H 1.4829 0.0879 1.1105 0.113 Uiso 0.5321(9) 1 calc PR A 1
H39B H 1.3458 0.0689 1.1169 0.113 Uiso 0.5321(9) 1 calc PR A 1
H39C H 1.4428 0.0371 1.1717 0.113 Uiso 0.5321(9) 1 calc PR A 1
C40 C 1.3230(8) 0.1889(8) 1.2085(4) 0.080(3) Uani 0.5321(9) 1 d PD A 1
H40A H 1.2473 0.1679 1.1867 0.119 Uiso 0.5321(9) 1 calc PR A 1
H40B H 1.3153 0.2585 1.2262 0.119 Uiso 0.5321(9) 1 calc PR A 1
H40C H 1.3459 0.1389 1.2414 0.119 Uiso 0.5321(9) 1 calc PR A 1
C41 C 1.5281(8) 0.2236(9) 1.1986(4) 0.068(3) Uani 0.5321(9) 1 d PD A 1
H41A H 1.5583 0.1656 1.2256 0.082 Uiso 0.5321(9) 1 calc PR A 1
H41B H 1.5137 0.2837 1.2252 0.082 Uiso 0.5321(9) 1 calc PR A 1
C42 C 1.6222(9) 0.2536(9) 1.1585(6) 0.062(3) Uani 0.5321(9) 1 d PD A 1
H42A H 1.6955 0.2736 1.1840 0.074 Uiso 0.5321(9) 1 calc PR A 1
H42B H 1.6400 0.1941 1.1321 0.074 Uiso 0.5321(9) 1 calc PR A 1
C43 C 1.5736(15) 0.4461(9) 1.1506(7) 0.056(6) Uani 0.5321(9) 1 d PD A 1
H43A H 1.6470 0.4569 1.1773 0.084 Uiso 0.5321(9) 1 calc PR A 1
H43B H 1.5065 0.4486 1.1751 0.084 Uiso 0.5321(9) 1 calc PR A 1
H43C H 1.5651 0.5010 1.1194 0.084 Uiso 0.5321(9) 1 calc PR A 1
C44 C 1.6695(15) 0.3476(17) 1.0778(9) 0.053(4) Uani 0.5321(9) 1 d PD A 1
H44A H 1.7463 0.3600 1.1011 0.080 Uiso 0.5321(9) 1 calc PR A 1
H44B H 1.6519 0.4047 1.0485 0.080 Uiso 0.5321(9) 1 calc PR A 1
H44C H 1.6717 0.2814 1.0555 0.080 Uiso 0.5321(9) 1 calc PR A 1
C45 C 1.3309(8) 0.4500(8) 0.9486(4) 0.041(2) Uani 0.5321(9) 1 d PD A 1
H45 H 1.3968 0.4302 0.9241 0.049 Uiso 0.5321(9) 1 calc PR A 1
C46 C 1.3855(16) 0.5240(11) 0.9986(6) 0.055(4) Uani 0.5321(9) 1 d PD A 1
H46A H 1.3329 0.5298 1.0311 0.083 Uiso 0.5321(9) 1 calc PR A 1
H46B H 1.3965 0.5931 0.9808 0.083 Uiso 0.5321(9) 1 calc PR A 1
H46C H 1.4621 0.4965 1.0158 0.083 Uiso 0.5321(9) 1 calc PR A 1
C47 C 1.2368(3) 0.5049(3) 0.90243(15) 0.0379(12) Uani 0.5321(9) 1 d PG A 1
C48 C 1.1528(3) 0.5684(3) 0.92550(12) 0.0508(15) Uani 0.5321(9) 1 d PG A 1
H48 H 1.1546 0.5790 0.9684 0.061 Uiso 0.5321(9) 1 calc PR A 1
C49 C 1.0662(3) 0.6162(3) 0.88573(17) 0.0569(15) Uani 0.5321(9) 1 d PG A 1
H49 H 1.0088 0.6596 0.9015 0.068 Uiso 0.5321(9) 1 calc PR A 1
C50 C 1.0637(4) 0.6006(4) 0.82289(15) 0.0634(17) Uani 0.5321(9) 1 d PG A 1
H50 H 1.0045 0.6333 0.7957 0.076 Uiso 0.5321(9) 1 calc PR A 1
C51 C 1.1476(4) 0.5371(4) 0.79981(12) 0.0631(15) Uani 0.5321(9) 1 d PG A 1
H51 H 1.1459 0.5265 0.7569 0.076 Uiso 0.5321(9) 1 calc PR A 1
C52 C 1.2342(3) 0.4893(3) 0.83958(16) 0.0487(14) Uani 0.5321(9) 1 d PG A 1
H52 H 1.2916 0.4459 0.8238 0.058 Uiso 0.5321(9) 1 calc PR A 1
C53 C 1.2881(3) 0.2687(3) 0.92397(15) 0.0523(8) Uani 1 1 d . . .
H53 H 1.2234 0.2866 0.8914 0.063 Uiso 1 1 calc R A 1
C54 C 1.2514(3) 0.1711(3) 0.95724(16) 0.0546(8) Uani 1 1 d . A .
H54A H 1.3143 0.1515 0.9891 0.082 Uiso 1 1 calc R . .
H54B H 1.2376 0.1137 0.9278 0.082 Uiso 1 1 calc R . .
H54C H 1.1788 0.1853 0.9761 0.082 Uiso 1 1 calc R . .
C55 C 1.3983(3) 0.2448(2) 0.89321(14) 0.0478(7) Uani 1 1 d . A .
C56 C 1.5088(3) 0.2454(3) 0.92566(15) 0.0540(8) Uani 1 1 d . . .
H56 H 1.5161 0.2621 0.9681 0.065 Uiso 1 1 calc R A .
C57 C 1.6088(3) 0.2221(3) 0.89777(17) 0.0654(10) Uani 1 1 d . A .
H57 H 1.6837 0.2230 0.9213 0.079 Uiso 1 1 calc R . .
C58 C 1.6018(3) 0.1979(3) 0.83686(17) 0.0647(10) Uani 1 1 d . . .
H58 H 1.6708 0.1820 0.8178 0.078 Uiso 1 1 calc R A .
C59 C 1.4919(4) 0.1970(3) 0.80357(17) 0.0659(10) Uani 1 1 d . A .
H59 H 1.4851 0.1802 0.7612 0.079 Uiso 1 1 calc R . .
C60 C 1.3919(3) 0.2203(3) 0.83150(16) 0.0562(9) Uani 1 1 d . . .
H60 H 1.3171 0.2194 0.8079 0.067 Uiso 1 1 calc R A .
Zn3 Zn 1.13949(10) 0.37371(9) 1.01890(5) 0.04312(18) Uani 0.4679(9) 1 d P A 2
C36A C 1.0845(7) 0.4187(6) 1.1508(3) 0.0649(13) Uani 0.4679(9) 1 d PD A 2
H36C H 1.0142 0.3766 1.1363 0.078 Uiso 0.4679(9) 1 calc PR A 2
H36D H 1.1095 0.3993 1.1938 0.078 Uiso 0.4679(9) 1 calc PR A 2
C35A C 1.1842(7) 0.3962(8) 1.1111(3) 0.0660(15) Uani 0.4679(9) 1 d PD A 2
H35C H 1.2264 0.3332 1.1276 0.079 Uiso 0.4679(9) 1 calc PR A 2
H35D H 1.2407 0.4550 1.1160 0.079 Uiso 0.4679(9) 1 calc PR A 2
C31A C 0.9729(6) 0.3449(6) 0.9787(4) 0.0487(17) Uani 0.4679(9) 1 d PD A 2
C39A C 1.3645(8) 0.1102(8) 1.1351(5) 0.070(3) Uani 0.4679(9) 1 d PD A 2
H39D H 1.3685 0.0607 1.1693 0.104 Uiso 0.4679(9) 1 calc PR A 2
H39E H 1.4341 0.1015 1.1127 0.104 Uiso 0.4679(9) 1 calc PR A 2
H39F H 1.2930 0.0969 1.1074 0.104 Uiso 0.4679(9) 1 calc PR A 2
N5A N 1.3614(6) 0.2169(7) 1.1588(4) 0.053(2) Uani 0.4679(9) 1 d PD A 2
C40A C 1.2613(8) 0.2260(9) 1.1956(5) 0.071(3) Uani 0.4679(9) 1 d PD A 2
H40D H 1.1874 0.2156 1.1692 0.107 Uiso 0.4679(9) 1 calc PR A 2
H40E H 1.2614 0.2955 1.2142 0.107 Uiso 0.4679(9) 1 calc PR A 2
H40F H 1.2683 0.1729 1.2280 0.107 Uiso 0.4679(9) 1 calc PR A 2
C45A C 1.3639(8) 0.4489(8) 0.9328(4) 0.0283(17) Uani 0.4679(9) 1 d PD A 2
H45A H 1.4428 0.4257 0.9217 0.034 Uiso 0.4679(9) 1 calc PR A 2
C34A C 0.9641(8) 0.3221(10) 0.9099(4) 0.073(3) Uani 0.4679(9) 1 d PD A 2
H34D H 1.0100 0.2594 0.9027 0.110 Uiso 0.4679(9) 1 calc PR A 2
H34E H 0.9954 0.3814 0.8885 0.110 Uiso 0.4679(9) 1 calc PR A 2
H34F H 0.8813 0.3107 0.8944 0.110 Uiso 0.4679(9) 1 calc PR A 2
C42A C 1.5780(8) 0.2600(8) 1.1677(5) 0.044(3) Uani 0.4679(9) 1 d PD A 2
H42C H 1.6438 0.2754 1.1995 0.053 Uiso 0.4679(9) 1 calc PR A 2
H42D H 1.5969 0.1932 1.1483 0.053 Uiso 0.4679(9) 1 calc PR A 2
C37A C 1.0539(13) 0.5324(8) 1.1471(5) 0.076(2) Uani 0.4679(9) 1 d PD A 2
H37C H 1.0342 0.5528 1.1038 0.091 Uiso 0.4679(9) 1 calc PR A 2
H37D H 1.1227 0.5743 1.1641 0.091 Uiso 0.4679(9) 1 calc PR A 2
C41A C 1.4691(7) 0.2430(8) 1.1997(4) 0.050(2) Uani 0.4679(9) 1 d PD A 2
H41C H 1.4848 0.1859 1.2298 0.060 Uiso 0.4679(9) 1 calc PR A 2
H41D H 1.4537 0.3071 1.2228 0.060 Uiso 0.4679(9) 1 calc PR A 2
C38A C 0.949(3) 0.555(4) 1.1832(19) 0.072(3) Uani 0.4679(9) 1 d PD A 2
H38D H 0.8807 0.5139 1.1659 0.108 Uiso 0.4679(9) 1 calc PR A 2
H38E H 0.9297 0.6292 1.1806 0.108 Uiso 0.4679(9) 1 calc PR A 2
H38F H 0.9690 0.5352 1.2262 0.108 Uiso 0.4679(9) 1 calc PR A 2
C32A C 0.9260(8) 0.2495(7) 1.0114(4) 0.059(2) Uani 0.4679(9) 1 d PD A 2
H32D H 0.9250 0.2651 1.0551 0.089 Uiso 0.4679(9) 1 calc PR A 2
H32E H 0.9774 0.1894 1.0066 0.089 Uiso 0.4679(9) 1 calc PR A 2
H32F H 0.8458 0.2333 0.9934 0.089 Uiso 0.4679(9) 1 calc PR A 2
C33A C 0.8917(6) 0.4384(7) 0.9884(4) 0.065(2) Uani 0.4679(9) 1 d PD A 2
H33D H 0.8121 0.4239 0.9689 0.098 Uiso 0.4679(9) 1 calc PR A 2
H33E H 0.9227 0.5011 0.9701 0.098 Uiso 0.4679(9) 1 calc PR A 2
H33F H 0.8887 0.4497 1.0324 0.098 Uiso 0.4679(9) 1 calc PR A 2
C43A C 1.573(2) 0.4422(9) 1.1544(8) 0.067(8) Uani 0.4679(9) 1 d PD A 2
H43D H 1.6372 0.4439 1.1876 0.101 Uiso 0.4679(9) 1 calc PR A 2
H43E H 1.4970 0.4477 1.1716 0.101 Uiso 0.4679(9) 1 calc PR A 2
H43F H 1.5813 0.5008 1.1264 0.101 Uiso 0.4679(9) 1 calc PR A 2
C46A C 1.3885(18) 0.5323(13) 0.9822(6) 0.049(4) Uani 0.4679(9) 1 d PD A 2
H46D H 1.3137 0.5563 0.9958 0.074 Uiso 0.4679(9) 1 calc PR A 2
H46E H 1.4294 0.5914 0.9654 0.074 Uiso 0.4679(9) 1 calc PR A 2
H46F H 1.4380 0.5028 1.0172 0.074 Uiso 0.4679(9) 1 calc PR A 2
C44A C 1.6807(17) 0.344(2) 1.0859(12) 0.077(8) Uani 0.4679(9) 1 d PD A 2
H44D H 1.7518 0.3557 1.1141 0.115 Uiso 0.4679(9) 1 calc PR A 2
H44E H 1.6724 0.4004 1.0555 0.115 Uiso 0.4679(9) 1 calc PR A 2
H44F H 1.6870 0.2770 1.0649 0.115 Uiso 0.4679(9) 1 calc PR A 2
N6A N 1.312(2) 0.3579(14) 0.9609(10) 0.038(3) Uani 0.4679(9) 1 d PD A 2
C47A C 1.3003(5) 0.4950(4) 0.87490(18) 0.0563(18) Uani 0.4679(9) 1 d PG A 2
C48A C 1.1945(5) 0.5485(4) 0.8760(2) 0.077(3) Uani 0.4679(9) 1 d PG A 2
H48A H 1.1603 0.5563 0.9135 0.093 Uiso 0.4679(9) 1 calc PR A 2
C49A C 1.1386(4) 0.5907(4) 0.8223(3) 0.0631(15) Uani 0.4679(9) 1 d PG A 2
H49A H 1.0662 0.6273 0.8230 0.076 Uiso 0.4679(9) 1 calc PR A 2
C50A C 1.1886(6) 0.5793(4) 0.7674(2) 0.094(4) Uani 0.4679(9) 1 d PG A 2
H50A H 1.1504 0.6082 0.7307 0.113 Uiso 0.4679(9) 1 calc PR A 2
C51A C 1.2944(6) 0.5258(4) 0.76634(17) 0.085(3) Uani 0.4679(9) 1 d PG A 2
H51A H 1.3286 0.5180 0.7289 0.102 Uiso 0.4679(9) 1 calc PR A 2
C52A C 1.3503(4) 0.4836(4) 0.8201(2) 0.064(2) Uani 0.4679(9) 1 d PG A 2
H52A H 1.4227 0.4470 0.8193 0.076 Uiso 0.4679(9) 1 calc PR A 2

loop_
_atom_site_aniso_label
_atom_site_aniso_U_11
_atom_site_aniso_U_22
_atom_site_aniso_U_33
_atom_site_aniso_U_23
_atom_site_aniso_U_13
_atom_site_aniso_U_12
Zn1 0.03082(17) 0.03049(18) 0.03647(16) 0.00111(16) 0.00617(12) -0.00029(16)
Zn2 0.0394(3) 0.0439(4) 0.0450(5) 0.0005(4) -0.0005(4) 0.0017(3)
Na1 0.0364(5) 0.0431(7) 0.0362(5) -0.0038(5) 0.0078(4) -0.0005(5)
Na2 0.0498(7) 0.0674(9) 0.0491(7) -0.0070(6) 0.0151(5) -0.0153(6)
N1 0.0333(12) 0.0447(15) 0.0431(12) -0.0029(10) -0.0001(10) 0.0004(10)
N2 0.0328(11) 0.0335(13) 0.0457(12) 0.0022(10) 0.0073(10) 0.0007(9)
N3 0.0320(11) 0.0273(13) 0.0318(10) 0.0004(7) 0.0030(8) -0.0031(8)
N4 0.0625(16) 0.0405(16) 0.0500(14) 0.0003(12) -0.0046(12) -0.0092(13)
N5 0.070(5) 0.052(5) 0.051(4) 0.007(3) 0.016(4) -0.010(4)
N6 0.032(6) 0.036(4) 0.047(8) -0.004(4) 0.010(4) -0.002(3)
C1 0.0311(13) 0.0456(18) 0.0451(15) 0.0045(12) 0.0103(11) -0.0013(11)
C2 0.0361(16) 0.054(2) 0.0611(19) 0.0035(15) 0.0100(14) -0.0100(14)
C3 0.0449(17) 0.067(2) 0.0492(17) 0.0116(15) 0.0167(13) -0.0015(15)
C4 0.0381(16) 0.060(2) 0.0611(19) -0.0045(16) 0.0155(14) 0.0033(15)
C5 0.0384(15) 0.0382(18) 0.0383(14) 0.0075(12) 0.0061(11) 0.0016(12)
C6 0.0404(15) 0.0488(18) 0.0409(14) 0.0051(13) 0.0029(12) 0.0024(13)
C7 0.0515(17) 0.052(2) 0.0420(15) 0.0054(13) 0.0048(13) 0.0074(15)
C8 0.0516(19) 0.086(3) 0.0425(16) 0.0070(16) 0.0041(14) 0.0152(18)
C9 0.0493(17) 0.0378(18) 0.0508(17) 0.0054(13) 0.0113(13) 0.0012(14)
C10 0.0387(16) 0.0474(19) 0.0635(19) 0.0056(15) 0.0098(14) -0.0018(13)
C11 0.0461(17) 0.0405(18) 0.0575(18) -0.0004(14) 0.0217(14) 0.0020(13)
C12 0.0575(19) 0.0357(17) 0.0390(14) -0.0045(12) 0.0057(13) 0.0002(14)
C13 0.0392(16) 0.063(2) 0.067(2) -0.0070(17) -0.0111(15) 0.0012(15)
C14 0.0494(18) 0.053(2) 0.059(2) 0.0034(16) 0.0019(15) -0.0044(16)
C15 0.0304(13) 0.0289(14) 0.0353(13) 0.0004(11) 0.0078(10) 0.0003(10)
C16 0.0406(14) 0.0309(16) 0.0468(15) 0.0007(11) 0.0047(12) -0.0025(12)
C17 0.0336(13) 0.0213(13) 0.0400(13) -0.0038(10) 0.0063(10) -0.0012(10)
C18 0.0418(15) 0.0355(16) 0.0402(14) -0.0023(11) 0.0107(11) 0.0000(12)
C19 0.0348(15) 0.048(2) 0.064(2) -0.0059(15) 0.0139(14) 0.0022(13)
C20 0.0391(16) 0.0413(19) 0.0630(19) -0.0090(14) -0.0065(14) 0.0045(13)
C21 0.0532(18) 0.046(2) 0.0428(15) -0.0009(13) -0.0028(13) 0.0041(14)
C22 0.0442(16) 0.0302(16) 0.0397(14) -0.0020(11) 0.0092(12) 0.0019(12)
C23 0.0299(13) 0.0266(14) 0.0347(13) 0.0014(10) 0.0040(10) -0.0023(10)
C24 0.0545(17) 0.0344(17) 0.0401(14) 0.0010(12) 0.0070(12) -0.0120(14)
C25 0.0380(14) 0.0221(14) 0.0452(14) -0.0012(11) 0.0077(11) -0.0062(11)
C26 0.0587(18) 0.0306(16) 0.0400(14) -0.0012(12) 0.0057(13) -0.0072(13)
C27 0.098(3) 0.0382(19) 0.0447(17) -0.0090(14) 0.0217(17) -0.0159(19)
C28 0.089(3) 0.046(2) 0.075(2) -0.0234(18) 0.041(2) -0.010(2)
C29 0.0497(19) 0.043(2) 0.096(3) -0.0216(18) 0.0183(18) 0.0000(15)
C30 0.0462(16) 0.0341(17) 0.0601(18) -0.0094(13) 0.0035(14) 0.0007(13)
C31 0.031(3) 0.057(5) 0.081(6) 0.003(5) -0.001(4) -0.008(3)
C32 0.032(4) 0.078(7) 0.107(8) 0.000(6) 0.000(5) -0.009(4)
C33 0.060(5) 0.068(5) 0.109(7) -0.005(5) -0.027(5) 0.009(4)
C34 0.066(5) 0.066(5) 0.075(5) -0.006(5) -0.029(5) 0.001(4)
C35 0.058(3) 0.096(5) 0.044(3) 0.003(3) 0.005(3) 0.008(3)
C36 0.062(3) 0.073(4) 0.059(3) -0.005(2) 0.002(2) 0.009(3)
C37 0.066(3) 0.094(6) 0.067(5) 0.003(4) 0.010(5) 0.024(4)
C38 0.068(5) 0.085(5) 0.063(3) -0.006(3) 0.008(3) 0.018(5)
C39 0.090(7) 0.050(6) 0.083(6) 0.003(4) -0.008(6) -0.012(5)
C40 0.084(7) 0.078(7) 0.082(6) 0.011(5) 0.034(5) -0.024(5)
C41 0.067(6) 0.091(7) 0.046(4) 0.011(4) -0.006(5) 0.006(6)
C42 0.057(7) 0.069(6) 0.061(5) -0.002(4) 0.007(5) -0.010(5)
C43 0.054(9) 0.064(11) 0.048(7) -0.029(6) 0.001(6) -0.008(7)
C44 0.030(5) 0.050(8) 0.077(9) -0.005(6) -0.007(5) -0.011(4)
C45 0.041(5) 0.050(5) 0.034(5) 0.002(4) 0.015(3) 0.005(4)
C46 0.082(8) 0.021(4) 0.056(8) 0.002(5) -0.024(6) -0.018(4)
C47 0.040(3) 0.031(3) 0.042(3) -0.006(2) 0.001(2) 0.000(2)
C48 0.061(4) 0.051(4) 0.040(3) 0.001(2) 0.002(3) 0.010(3)
C49 0.057(3) 0.047(4) 0.064(3) 0.012(3) -0.006(3) 0.016(3)
C50 0.058(4) 0.059(4) 0.068(4) 0.007(4) -0.018(3) 0.014(4)
C51 0.077(3) 0.038(4) 0.071(4) 0.005(2) -0.008(3) -0.004(3)
C52 0.057(4) 0.035(3) 0.053(3) -0.008(3) -0.005(3) -0.001(3)
C53 0.0498(18) 0.0364(18) 0.065(2) -0.0003(14) -0.0209(15) 0.0009(14)
C54 0.0476(17) 0.0421(19) 0.073(2) -0.0043(16) 0.0003(15) -0.0013(15)
C55 0.0611(19) 0.0239(16) 0.0543(17) 0.0079(12) -0.0133(15) -0.0003(13)
C56 0.0545(19) 0.058(2) 0.0469(17) 0.0102(15) -0.0059(14) -0.0110(16)
C57 0.057(2) 0.074(3) 0.063(2) 0.0199(19) -0.0073(17) -0.0152(19)
C58 0.066(2) 0.060(3) 0.068(2) 0.0232(18) 0.0086(18) -0.0041(18)
C59 0.091(3) 0.052(2) 0.0525(19) 0.0043(16) -0.0036(19) 0.003(2)
C60 0.069(2) 0.0391(19) 0.0551(19) 0.0006(14) -0.0198(17) 0.0027(16)
Zn3 0.0394(3) 0.0439(4) 0.0450(5) 0.0005(4) -0.0005(4) 0.0017(3)
C36A 0.062(3) 0.073(4) 0.059(3) -0.005(2) 0.002(2) 0.009(3)
C35A 0.058(3) 0.096(5) 0.044(3) 0.003(3) 0.005(3) 0.008(3)
C31A 0.030(4) 0.057(5) 0.061(5) -0.004(4) 0.016(3) -0.006(3)
C39A 0.060(6) 0.096(8) 0.055(5) 0.019(6) 0.020(4) 0.025(6)
N5A 0.042(4) 0.063(6) 0.055(4) 0.007(4) 0.009(3) -0.004(4)
C40A 0.062(6) 0.075(7) 0.082(6) 0.011(5) 0.035(5) -0.005(5)
C45A 0.036(5) 0.024(3) 0.026(4) -0.003(3) 0.012(3) -0.006(3)
C34A 0.041(5) 0.100(9) 0.075(8) -0.021(7) -0.017(5) -0.010(5)
C42A 0.043(7) 0.039(5) 0.048(6) 0.007(4) -0.008(5) -0.011(4)
C37A 0.066(3) 0.094(6) 0.067(5) 0.003(4) 0.010(5) 0.024(4)
C41A 0.062(6) 0.050(5) 0.038(4) 0.015(3) 0.009(5) 0.004(5)
C38A 0.068(5) 0.085(5) 0.063(3) -0.006(3) 0.008(3) 0.018(5)
C32A 0.039(4) 0.059(6) 0.082(6) -0.013(5) 0.019(5) -0.002(4)
C33A 0.036(4) 0.072(6) 0.089(6) -0.001(5) 0.015(4) 0.008(4)
C43A 0.100(17) 0.039(10) 0.063(11) 0.022(8) 0.009(10) -0.015(9)
C46A 0.060(6) 0.055(8) 0.033(6) 0.000(5) 0.002(5) 0.010(5)
C44A 0.073(13) 0.078(14) 0.075(9) -0.044(9) -0.018(7) 0.013(8)
N6A 0.036(8) 0.036(5) 0.042(8) 0.005(4) 0.009(4) -0.006(4)
C47A 0.065(5) 0.035(4) 0.067(5) 0.004(3) -0.008(4) -0.014(4)
C48A 0.065(5) 0.051(6) 0.110(8) 0.026(5) -0.021(5) -0.007(4)
C49A 0.077(3) 0.038(4) 0.071(4) 0.005(2) -0.008(3) -0.004(3)
C50A 0.113(8) 0.043(6) 0.112(7) 0.012(5) -0.063(6) -0.015(5)
C51A 0.160(10) 0.032(4) 0.057(4) -0.001(3) -0.025(5) -0.019(5)
C52A 0.107(7) 0.042(4) 0.041(4) -0.003(3) 0.000(4) -0.018(4)

loop_
_atom_type_symbol
_atom_type_description
_atom_type_scat_dispersion_real
_atom_type_scat_dispersion_imag
_atom_type_scat_source
Zn Zn -1.5491 0.6778 'International Tables Vol C Tables 4.2.6.8 and 6.1.1.4'
Na Na 0.1353 0.1239 'International Tables Vol C Tables 4.2.6.8 and 6.1.1.4'
N N 0.0311 0.0180 'International Tables Vol C Tables 4.2.6.8 and 6.1.1.4'
C C 0.0181 0.0091 'International Tables Vol C Tables 4.2.6.8 and 6.1.1.4'
H H 0.0000 0.0000 'International Tables Vol C Tables 4.2.6.8 and 6.1.1.4'

loop_
_geom_angle_atom_site_label_1
_geom_angle_atom_site_label_2
_geom_angle_atom_site_label_3
_geom_angle
C1 Zn1 C5 122.96(11)
C1 Zn1 N3 124.17(10)
C5 Zn1 N3 112.78(10)
C1 Zn1 Na1 151.49(9)
C5 Zn1 Na1 68.78(9)
N3 Zn1 Na1 50.82(6)
N6 Zn2 C31 128.9(8)
N6 Zn2 C35 104.4(8)
C31 Zn2 C35 124.5(3)
N6 Zn2 C45 35.4(3)
C31 Zn2 C45 126.8(3)
C35 Zn2 C45 104.9(3)
N6 Zn2 Na2 45.6(7)
C31 Zn2 Na2 152.7(2)
C35 Zn2 Na2 61.41(19)
C45 Zn2 Na2 66.6(2)
N3 Na1 N1 140.85(9)
N3 Na1 N2 135.01(8)
N1 Na1 N2 76.79(8)
N3 Na1 C5 79.01(8)
N1 Na1 C5 99.60(9)
N2 Na1 C5 127.10(9)
N3 Na1 Zn1 42.93(5)
N1 Na1 Zn1 115.69(7)
N2 Na1 Zn1 160.83(7)
C5 Na1 Zn1 39.81(5)
N3 Na1 C12 167.19(9)
N1 Na1 C12 27.30(8)
N2 Na1 C12 51.78(8)
C5 Na1 C12 105.23(9)
Zn1 Na1 C12 135.71(7)
N3 Na1 H5A 95.4(8)
N1 Na1 H5A 88.0(7)
N2 Na1 H5A 113.2(8)
C5 Na1 H5A 16.5(7)
Zn1 Na1 H5A 55.8(8)
C12 Na1 H5A 89.6(7)
N6 Na2 N5A 142.7(4)
N6 Na2 N4 132.3(4)
N5A Na2 N4 81.16(19)
N6 Na2 N6A 8.1(8)
N5A Na2 N6A 148.4(4)
N4 Na2 N6A 124.4(4)
N6 Na2 C35A 88.1(5)
N5A Na2 C35A 79.3(3)
N4 Na2 C35A 127.0(2)
N6A Na2 C35A 95.2(5)
N6 Na2 N5 148.0(4)
N5A Na2 N5 14.10(18)
N4 Na2 N5 69.93(17)
N6A Na2 N5 150.6(5)
C35A Na2 N5 93.1(2)
N6 Na2 C35 72.5(5)
N5A Na2 C35 96.6(2)
N4 Na2 C35 133.61(19)
N6A Na2 C35 79.1(5)
C35A Na2 C35 17.4(2)
N5 Na2 C35 110.4(2)
N6 Na2 Zn3 45.8(4)
N5A Na2 Zn3 108.74(17)
N4 Na2 Zn3 160.94(9)
N6A Na2 Zn3 53.6(5)
C35A Na2 Zn3 43.64(17)
N5 Na2 Zn3 121.94(17)
C35 Na2 Zn3 31.61(15)
N6 Na2 Zn2 34.2(4)
N5A Na2 Zn2 120.36(18)
N4 Na2 Zn2 155.41(9)
N6A Na2 Zn2 41.8(5)
C35A Na2 Zn2 54.14(17)
N5 Na2 Zn2 133.07(17)
C35 Na2 Zn2 39.82(14)
Zn3 Na2 Zn2 12.19(2)
C14 N1 C12 111.6(2)
C14 N1 C13 108.5(3)
C12 N1 C13 110.5(2)
C14 N1 Na1 113.26(19)
C12 N1 Na1 103.26(17)
C13 N1 Na1 109.67(19)
C10 N2 C9 108.6(2)
C10 N2 C11 109.5(2)
C9 N2 C11 111.1(2)
C10 N2 Na1 119.44(18)
C9 N2 Na1 102.14(16)
C11 N2 Na1 105.74(16)
C15 N3 C23 111.74(19)
C15 N3 Zn1 111.65(15)
C23 N3 Zn1 112.69(15)
C15 N3 Na1 121.62(15)
C23 N3 Na1 110.48(14)
Zn1 N3 Na1 86.25(7)
C44A N4 C42 92.9(14)
C44A N4 C44 8(2)
C42 N4 C44 99.3(11)
C44A N4 C43A 108.6(14)
C42 N4 C43A 114.0(10)
C44 N4 C43A 110.1(12)
C44A N4 C42A 114.9(14)
C42 N4 C42A 22.1(5)
C44 N4 C42A 121.2(11)
C43A N4 C42A 105.0(9)
C44A N4 C43 106.2(13)
C42 N4 C43 117.4(9)
C44 N4 C43 107.3(11)
C43A N4 C43 3.8(14)
C42A N4 C43 108.8(9)
C44A N4 Na2 123.4(11)
C42 N4 Na2 115.0(5)
C44 N4 Na2 115.6(9)
C43A N4 Na2 103.3(10)
C42A N4 Na2 99.7(4)
C43 N4 Na2 102.7(7)
C39 N5 C40 108.5(8)
C39 N5 C41 111.2(7)
C40 N5 C41 109.3(7)
C39 N5 Na2 106.4(5)
C40 N5 Na2 115.8(5)
C41 N5 Na2 105.6(6)
C45 N6 C53 107.8(10)
C45 N6 Zn2 99.3(11)
C53 N6 Zn2 112.2(13)
C45 N6 Na2 112.4(13)
C53 N6 Na2 122.3(11)
Zn2 N6 Na2 100.3(7)
C3 C1 C4 107.1(3)
C3 C1 C2 108.5(3)
C4 C1 C2 107.3(2)
C3 C1 Zn1 116.33(19)
C4 C1 Zn1 109.7(2)
C2 C1 Zn1 107.57(19)
C1 C2 H2A 109.5
C1 C2 H2B 109.5
H2A C2 H2B 109.5
C1 C2 H2C 109.5
H2A C2 H2C 109.5
H2B C2 H2C 109.5
C1 C3 H3A 109.5
C1 C3 H3B 109.5
H3A C3 H3B 109.5
C1 C3 H3C 109.5
H3A C3 H3C 109.5
H3B C3 H3C 109.5
C1 C4 H4A 109.5
C1 C4 H4B 109.5
H4A C4 H4B 109.5
C1 C4 H4C 109.5
H4A C4 H4C 109.5
H4B C4 H4C 109.5
C6 C5 Zn1 115.02(19)
C6 C5 Na1 137.3(2)
Zn1 C5 Na1 71.41(8)
C6 C5 H5A 104.6(18)
Zn1 C5 H5A 115.6(18)
Na1 C5 H5A 45.8(18)
C6 C5 H5B 103.7(17)
Zn1 C5 H5B 109.7(17)
Na1 C5 H5B 113.7(17)
H5A C5 H5B 107(3)
C7 C6 C5 116.6(2)
C7 C6 H6A 108.1
C5 C6 H6A 108.1
C7 C6 H6B 108.1
C5 C6 H6B 108.1
H6A C6 H6B 107.3
C6 C7 C8 112.8(3)
C6 C7 H7A 109.0
C8 C7 H7A 109.0
C6 C7 H7B 109.0
C8 C7 H7B 109.0
H7A C7 H7B 107.8
C7 C8 H8A 109.5
C7 C8 H8B 109.5
H8A C8 H8B 109.5
C7 C8 H8C 109.5
H8A C8 H8C 109.5
H8B C8 H8C 109.5
N2 C9 H9A 109.5
N2 C9 H9B 109.5
H9A C9 H9B 109.5
N2 C9 H9C 109.5
H9A C9 H9C 109.5
H9B C9 H9C 109.5
N2 C10 H10A 109.5
N2 C10 H10B 109.5
H10A C10 H10B 109.5
N2 C10 H10C 109.5
H10A C10 H10C 109.5
H10B C10 H10C 109.5
N2 C11 C12 113.4(2)
N2 C11 H11A 108.9
C12 C11 H11A 108.9
N2 C11 H11B 108.9
C12 C11 H11B 108.9
H11A C11 H11B 107.7
N1 C12 C11 113.4(2)
N1 C12 Na1 49.45(13)
C11 C12 Na1 78.71(15)
N1 C12 H12A 108.9
C11 C12 H12A 108.9
Na1 C12 H12A 156.9
N1 C12 H12B 108.9
C11 C12 H12B 108.9
Na1 C12 H12B 89.4
H12A C12 H12B 107.7
N1 C13 H13A 109.5
N1 C13 H13B 109.5
H13A C13 H13B 109.5
N1 C13 H13C 109.5
H13A C13 H13C 109.5
H13B C13 H13C 109.5
N1 C14 H14A 109.5
N1 C14 H14B 109.5
H14A C14 H14B 109.5
N1 C14 H14C 109.5
H14A C14 H14C 109.5
H14B C14 H14C 109.5
N3 C15 C17 115.5(2)
N3 C15 C16 108.5(2)
C17 C15 C16 107.6(2)
N3 C15 H15 108.3
C17 C15 H15 108.3
C16 C15 H15 108.3
C15 C16 H16A 109.5
C15 C16 H16B 109.5
H16A C16 H16B 109.5
C15 C16 H16C 109.5
H16A C16 H16C 109.5
H16B C16 H16C 109.5
C18 C17 C22 117.4(2)
C18 C17 C15 122.0(2)
C22 C17 C15 120.5(2)
C17 C18 C19 121.1(3)
C17 C18 H18 119.5
C19 C18 H18 119.5
C20 C19 C18 120.2(3)
C20 C19 H19 119.9
C18 C19 H19 119.9
C19 C20 C21 119.7(3)
C19 C20 H20 120.2
C21 C20 H20 120.2
C20 C21 C22 120.1(3)
C20 C21 H21 119.9
C22 C21 H21 119.9
C21 C22 C17 121.5(3)
C21 C22 H22 119.2
C17 C22 H22 119.2
N3 C23 C24 109.3(2)
N3 C23 C25 114.1(2)
C24 C23 C25 111.3(2)
N3 C23 H23 107.2
C24 C23 H23 107.2
C25 C23 H23 107.2
C23 C24 H24A 109.5
C23 C24 H24B 109.5
H24A C24 H24B 109.5
C23 C24 H24C 109.5
H24A C24 H24C 109.5
H24B C24 H24C 109.5
C26 C25 C30 118.0(3)
C26 C25 C23 120.2(3)
C30 C25 C23 121.8(2)
C25 C26 C27 121.2(3)
C25 C26 H26 119.4
C27 C26 H26 119.4
C28 C27 C26 119.8(3)
C28 C27 H27 120.1
C26 C27 H27 120.1
C27 C28 C29 119.9(3)
C27 C28 H28 120.0
C29 C28 H28 120.0
C28 C29 C30 120.2(3)
C28 C29 H29 119.9
C30 C29 H29 119.9
C29 C30 C25 120.8(3)
C29 C30 H30 119.6
C25 C30 H30 119.6
C32 C31 C34 108.9(7)
C32 C31 C33 107.4(7)
C34 C31 C33 107.1(8)
C32 C31 Zn2 104.7(6)
C34 C31 Zn2 117.2(5)
C33 C31 Zn2 111.1(5)
C36 C35 Zn2 113.9(4)
C36 C35 Na2 163.2(5)
Zn2 C35 Na2 78.8(2)
C36 C35 H35A 108.8
Zn2 C35 H35A 108.8
Na2 C35 H35A 55.1
C36 C35 H35B 108.8
Zn2 C35 H35B 108.8
Na2 C35 H35B 75.3
H35A C35 H35B 107.7
C35 C36 C37 117.4(7)
C35 C36 H36A 107.9
C37 C36 H36A 107.9
C35 C36 H36B 107.9
C37 C36 H36B 107.9
H36A C36 H36B 107.2
C36 C37 C38 111.3(17)
C36 C37 H37A 109.4
C38 C37 H37A 109.4
C36 C37 H37B 109.4
C38 C37 H37B 109.4
H37A C37 H37B 108.0
N5 C41 C42 115.2(8)
N5 C41 H41A 108.5
C42 C41 H41A 108.5
N5 C41 H41B 108.5
C42 C41 H41B 108.5
H41A C41 H41B 107.5
N4 C42 C41 107.6(7)
N4 C42 H42A 110.2
C41 C42 H42A 110.2
N4 C42 H42B 110.2
C41 C42 H42B 110.2
H42A C42 H42B 108.5
N4 C43 H43A 109.5
N4 C43 H43B 109.5
N4 C43 H43C 109.5
N4 C44 H44A 109.5
N4 C44 H44B 109.5
H44A C44 H44B 109.5
N4 C44 H44C 109.5
H44A C44 H44C 109.5
H44B C44 H44C 109.5
N6 C45 C46 112.1(12)
N6 C45 C47 114.3(12)
C46 C45 C47 112.7(10)
N6 C45 Zn2 45.3(8)
C46 C45 Zn2 103.1(7)
C47 C45 Zn2 79.4(4)
N6 C45 H45 105.6
C46 C45 H45 105.6
C47 C45 H45 105.6
Zn2 C45 H45 145.8
C48 C47 C52 120.0
C48 C47 C45 118.6(4)
C52 C47 C45 121.3(4)
C47 C48 C49 120.0
C47 C48 H48 120.0
C49 C48 H48 120.0
C50 C49 C48 120.0
C50 C49 H49 120.0
C48 C49 H49 120.0
C49 C50 C51 120.0
C49 C50 H50 120.0
C51 C50 H50 120.0
C50 C51 C52 120.0
C50 C51 H51 120.0
C52 C51 H51 120.0
C51 C52 C47 120.0
C51 C52 H52 120.0
C47 C52 H52 120.0
N6A C53 C55 107.6(8)
N6A C53 C54 115.8(6)
C55 C53 C54 109.1(3)
N6A C53 N6 15.0(8)
C55 C53 N6 120.3(7)
C54 C53 N6 102.4(5)
N6A C53 H53 107.9
C55 C53 H53 108.2
C54 C53 H53 108.2
N6 C53 H53 108.2
C53 C54 H54A 109.5
C53 C54 H54B 109.5
H54A C54 H54B 109.5
C53 C54 H54C 109.5
H54A C54 H54C 109.5
H54B C54 H54C 109.5
C56 C55 C60 117.3(3)
C56 C55 C53 121.5(3)
C60 C55 C53 121.2(3)
C57 C56 C55 121.4(3)
C57 C56 H56 119.3
C55 C56 H56 119.3
C58 C57 C56 120.9(3)
C58 C57 H57 119.5
C56 C57 H57 119.5
C57 C58 C59 118.5(4)
C57 C58 H58 120.7
C59 C58 H58 120.7
C60 C59 C58 120.5(3)
C60 C59 H59 119.8
C58 C59 H59 119.8
C59 C60 C55 121.3(3)
C59 C60 H60 119.3
C55 C60 H60 119.3
C31A Zn3 C35A 125.2(3)
C31A Zn3 N6A 121.2(7)
C35A Zn3 N6A 113.0(7)
C31A Zn3 Na2 156.5(2)
C35A Zn3 Na2 60.6(2)
N6A Zn3 Na2 55.3(6)
C37A C36A C35A 109.6(8)
C37A C36A H36C 109.8
C35A C36A H36C 109.8
C37A C36A H36D 109.8
C35A C36A H36D 109.8
H36C C36A H36D 108.2
C36A C35A Zn3 117.6(5)
C36A C35A Na2 162.6(6)
Zn3 C35A Na2 75.8(2)
C36A C35A H35C 107.9
Zn3 C35A H35C 107.9
Na2 C35A H35C 55.5
C36A C35A H35D 107.9
Zn3 C35A H35D 107.9
Na2 C35A H35D 75.8
H35C C35A H35D 107.2
C34A C31A C32A 108.5(7)
C34A C31A C33A 107.8(8)
C32A C31A C33A 108.1(7)
C34A C31A Zn3 115.1(5)
C32A C31A Zn3 107.0(5)
C33A C31A Zn3 110.1(5)
N5A C39A H39D 109.5
N5A C39A H39E 109.5
H39D C39A H39E 109.5
N5A C39A H39F 109.5
H39D C39A H39F 109.5
H39E C39A H39F 109.5
C39A N5A C40A 108.5(8)
C39A N5A C41A 112.1(7)
C40A N5A C41A 106.9(7)
C39A N5A Na2 104.2(6)
C40A N5A Na2 121.2(6)
C41A N5A Na2 103.9(6)
N5A C40A H40D 109.5
N5A C40A H40E 109.5
H40D C40A H40E 109.5
N5A C40A H40F 109.5
H40D C40A H40F 109.5
H40E C40A H40F 109.5
N6A C45A C47A 118.7(13)
N6A C45A C46A 108.0(13)
C47A C45A C46A 111.0(10)
N6A C45A H45A 106.1
C47A C45A H45A 106.1
C46A C45A H45A 106.1
C31A C34A H34D 109.5
C31A C34A H34E 109.5
H34D C34A H34E 109.5
C31A C34A H34F 109.5
H34D C34A H34F 109.5
H34E C34A H34F 109.5
N4 C42A C41A 118.9(7)
N4 C42A H42C 107.6
C41A C42A H42C 107.6
N4 C42A H42D 107.6
C41A C42A H42D 107.6
H42C C42A H42D 107.0
C36A C37A C38A 110(2)
C36A C37A H37C 109.6
C38A C37A H37C 109.6
C36A C37A H37D 109.6
C38A C37A H37D 109.6
H37C C37A H37D 108.2
N5A C41A C42A 115.0(8)
N5A C41A H41C 108.5
C42A C41A H41C 108.5
N5A C41A H41D 108.5
C42A C41A H41D 108.5
H41C C41A H41D 107.5
C37A C38A H38D 109.5
C37A C38A H38E 109.5
H38D C38A H38E 109.5
C37A C38A H38F 109.5
H38D C38A H38F 109.5
H38E C38A H38F 109.5
C31A C32A H32D 109.5
C31A C32A H32E 109.5
H32D C32A H32E 109.5
C31A C32A H32F 109.5
H32D C32A H32F 109.5
H32E C32A H32F 109.5
C31A C33A H33D 109.5
C31A C33A H33E 109.5
H33D C33A H33E 109.5
C31A C33A H33F 109.5
H33D C33A H33F 109.5
H33E C33A H33F 109.5
N4 C43A H43D 109.5
N4 C43A H43E 109.5
H43D C43A H43E 109.5
N4 C43A H43F 109.5
H43D C43A H43F 109.5
H43E C43A H43F 109.5
C45A C46A H46D 109.5
C45A C46A H46E 109.5
H46D C46A H46E 109.5
C45A C46A H46F 109.5
H46D C46A H46F 109.5
H46E C46A H46F 109.5
N4 C44A H44D 109.5
N4 C44A H44E 109.5
H44D C44A H44E 109.5
N4 C44A H44F 109.5
H44D C44A H44F 109.5
H44E C44A H44F 109.5
C53 N6A C45A 117.6(13)
C53 N6A Zn3 104.4(9)
C45A N6A Zn3 122.0(11)
C53 N6A Na2 115.6(10)
C45A N6A Na2 117.4(15)
Zn3 N6A Na2 71.1(5)
C48A C47A C52A 120.0
C48A C47A C45A 121.3(4)
C52A C47A C45A 118.7(4)
C49A C48A C47A 120.0
C49A C48A H48A 120.0
C47A C48A H48A 120.0
C50A C49A C48A 120.0
C50A C49A H49A 120.0
C48A C49A H49A 120.0
C49A C50A C51A 120.0
C49A C50A H50A 120.0
C51A C50A H50A 120.0
C50A C51A C52A 120.0
C50A C51A H51A 120.0
C52A C51A H51A 120.0
C51A C52A C47A 120.0
C51A C52A H52A 120.0
C47A C52A H52A 120.0

loop_
_geom_bond_atom_site_label_1
_geom_bond_atom_site_label_2
_geom_bond_distance
Zn1 C1 2.028(3)
Zn1 C5 2.038(3)
Zn1 N3 2.059(2)
Zn1 Na1 3.0173(11)
Zn2 N6 1.802(19)
Zn2 C31 2.017(7)
Zn2 C35 2.060(7)
Zn2 C45 2.501(8)
Zn2 Na2 3.1557(16)
Na1 N3 2.344(2)
Na1 N1 2.432(3)
Na1 N2 2.459(2)
Na1 C5 2.968(3)
Na1 C12 3.115(3)
Na1 H5A 2.40(3)
Na2 N6 2.29(2)
Na2 N5A 2.357(9)
Na2 N4 2.448(3)
Na2 N6A 2.51(2)
Na2 C35A 2.592(7)
Na2 N5 2.657(7)
Na2 C35 2.825(7)
Na2 Zn3 2.8851(17)
N1 C14 1.456(4)
N1 C12 1.468(4)
N1 C13 1.469(4)
N2 C10 1.464(4)
N2 C9 1.467(4)
N2 C11 1.470(4)
N3 C15 1.466(3)
N3 C23 1.476(3)
N4 C44A 1.465(9)
N4 C42 1.477(8)
N4 C44 1.478(8)
N4 C43A 1.482(9)
N4 C42A 1.484(7)
N4 C43 1.485(7)
N5 C39 1.453(8)
N5 C40 1.470(8)
N5 C41 1.484(8)
N6 C45 1.467(8)
N6 C53 1.53(2)
C1 C3 1.534(4)
C1 C4 1.534(4)
C1 C2 1.547(4)
C2 H2A 0.9800
C2 H2B 0.9800
C2 H2C 0.9800
C3 H3A 0.9800
C3 H3B 0.9800
C3 H3C 0.9800
C4 H4A 0.9800
C4 H4B 0.9800
C4 H4C 0.9800
C5 C6 1.530(4)
C5 H5A 0.95(3)
C5 H5B 1.01(4)
C6 C7 1.521(4)
C6 H6A 0.9900
C6 H6B 0.9900
C7 C8 1.536(4)
C7 H7A 0.9900
C7 H7B 0.9900
C8 H8A 0.9800
C8 H8B 0.9800
C8 H8C 0.9800
C9 H9A 0.9800
C9 H9B 0.9800
C9 H9C 0.9800
C10 H10A 0.9800
C10 H10B 0.9800
C10 H10C 0.9800
C11 C12 1.525(4)
C11 H11A 0.9900
C11 H11B 0.9900
C12 H12A 0.9900
C12 H12B 0.9900
C13 H13A 0.9800
C13 H13B 0.9800
C13 H13C 0.9800
C14 H14A 0.9800
C14 H14B 0.9800
C14 H14C 0.9800
C15 C17 1.529(3)
C15 C16 1.536(4)
C15 H15 1.0000
C16 H16A 0.9800
C16 H16B 0.9800
C16 H16C 0.9800
C17 C18 1.386(4)
C17 C22 1.390(4)
C18 C19 1.392(4)
C18 H18 0.9500
C19 C20 1.371(5)
C19 H19 0.9500
C20 C21 1.372(4)
C20 H20 0.9500
C21 C22 1.382(4)
C21 H21 0.9500
C22 H22 0.9500
C23 C24 1.528(4)
C23 C25 1.530(4)
C23 H23 1.0000
C24 H24A 0.9800
C24 H24B 0.9800
C24 H24C 0.9800
C25 C26 1.386(4)
C25 C30 1.392(4)
C26 C27 1.392(4)
C26 H26 0.9500
C27 C28 1.372(6)
C27 H27 0.9500
C28 C29 1.381(6)
C28 H28 0.9500
C29 C30 1.384(4)
C29 H29 0.9500
C30 H30 0.9500
C31 C32 1.529(8)
C31 C34 1.529(8)
C31 C33 1.541(7)
C32 H32A 0.9800
C32 H32B 0.9800
C32 H32C 0.9800
C33 H33A 0.9800
C33 H33B 0.9800
C33 H33C 0.9800
C34 H34A 0.9800
C34 H34B 0.9800
C34 H34C 0.9800
C35 C36 1.503(7)
C35 H35A 0.9900
C35 H35B 0.9900
C36 C37 1.522(7)
C36 H36A 0.9900
C36 H36B 0.9900
C37 C38 1.529(7)
C37 H37A 0.9900
C37 H37B 0.9900
C38 H38A 0.9800
C38 H38B 0.9800
C38 H38C 0.9800
C39 H39A 0.9800
C39 H39B 0.9800
C39 H39C 0.9800
C40 H40A 0.9800
C40 H40B 0.9800
C40 H40C 0.9800
C41 C42 1.505(8)
C41 H41A 0.9900
C41 H41B 0.9900
C42 H42A 0.9900
C42 H42B 0.9900
C43 H43A 0.9800
C43 H43B 0.9800
C43 H43C 0.9800
C44 H44A 0.9800
C44 H44B 0.9800
C44 H44C 0.9800
C45 C46 1.533(8)
C45 C47 1.564(11)
C45 H45 1.0000
C46 H46A 0.9800
C46 H46B 0.9800
C46 H46C 0.9800
C47 C48 1.3900
C47 C52 1.3900
C48 C49 1.3900
C48 H48 0.9500
C49 C50 1.3900
C49 H49 0.9500
C50 C51 1.3900
C50 H50 0.9500
C51 C52 1.3900
C51 H51 0.9500
C52 H52 0.9500
C53 N6A 1.41(2)
C53 C55 1.516(5)
C53 C54 1.529(5)
C53 H53 1.0000
C54 H54A 0.9800
C54 H54B 0.9800
C54 H54C 0.9800
C55 C56 1.381(4)
C55 C60 1.384(5)
C56 C57 1.380(5)
C56 H56 0.9500
C57 C58 1.366(5)
C57 H57 0.9500
C58 C59 1.383(5)
C58 H58 0.9500
C59 C60 1.380(5)
C59 H59 0.9500
C60 H60 0.9500
Zn3 C31A 2.043(7)
Zn3 C35A 2.054(8)
Zn3 N6A 2.454(17)
C36A C37A 1.499(9)
C36A C35A 1.528(8)
C36A H36C 0.9900
C36A H36D 0.9900
C35A H35C 0.9900
C35A H35D 0.9900
C31A C34A 1.529(8)
C31A C32A 1.541(8)
C31A C33A 1.542(7)
C39A N5A 1.465(9)
C39A H39D 0.9800
C39A H39E 0.9800
C39A H39F 0.9800
N5A C40A 1.468(8)
N5A C41A 1.482(8)
C40A H40D 0.9800
C40A H40E 0.9800
C40A H40F 0.9800
C45A N6A 1.474(8)
C45A C47A 1.515(11)
C45A C46A 1.527(9)
C45A H45A 1.0000
C34A H34D 0.9800
C34A H34E 0.9800
C34A H34F 0.9800
C42A C41A 1.502(8)
C42A H42C 0.9900
C42A H42D 0.9900
C37A C38A 1.527(9)
C37A H37C 0.9900
C37A H37D 0.9900
C41A H41C 0.9900
C41A H41D 0.9900
C38A H38D 0.9800
C38A H38E 0.9800
C38A H38F 0.9800
C32A H32D 0.9800
C32A H32E 0.9800
C32A H32F 0.9800
C33A H33D 0.9800
C33A H33E 0.9800
C33A H33F 0.9800
C43A H43D 0.9800
C43A H43E 0.9800
C43A H43F 0.9800
C46A H46D 0.9800
C46A H46E 0.9800
C46A H46F 0.9800
C44A H44D 0.9800
C44A H44E 0.9800
C44A H44F 0.9800
C47A C48A 1.3900
C47A C52A 1.3900
C48A C49A 1.3900
C48A H48A 0.9500
C49A C50A 1.3900
C49A H49A 0.9500
C50A C51A 1.3900
C50A H50A 0.9500
C51A C52A 1.3900
C51A H51A 0.9500
C52A H52A 0.9500

loop_
_geom_torsion_atom_site_label_1
_geom_torsion_atom_site_label_2
_geom_torsion_atom_site_label_3
_geom_torsion_atom_site_label_4
_geom_torsion
C1 Zn1 Na1 N3 91.01(19)
C5 Zn1 Na1 N3 -148.47(12)
C1 Zn1 Na1 N1 -47.27(19)
C5 Zn1 Na1 N1 73.26(12)
N3 Zn1 Na1 N1 -138.28(11)
C1 Zn1 Na1 N2 -175.0(2)
C5 Zn1 Na1 N2 -54.4(2)
N3 Zn1 Na1 N2 94.0(2)
C1 Zn1 Na1 C5 -120.5(2)
N3 Zn1 Na1 C5 148.47(12)
C1 Zn1 Na1 C12 -70.5(2)
C5 Zn1 Na1 C12 50.05(14)
N3 Zn1 Na1 C12 -161.49(13)
C31 Zn2 Na2 N6 91.0(9)
C35 Zn2 Na2 N6 -158.5(8)
C45 Zn2 Na2 N6 -34.9(6)
N6 Zn2 Na2 N5A -141.2(7)
C31 Zn2 Na2 N5A -50.2(6)
C35 Zn2 Na2 N5A 60.3(4)
C45 Zn2 Na2 N5A -176.1(3)
N6 Zn2 Na2 N4 70.4(7)
C31 Zn2 Na2 N4 161.4(6)
C35 Zn2 Na2 N4 -88.1(3)
C45 Zn2 Na2 N4 35.5(3)
N6 Zn2 Na2 N6A 4.5(13)
C31 Zn2 Na2 N6A 95.5(9)
C35 Zn2 Na2 N6A -154.0(7)
C45 Zn2 Na2 N6A -30.3(8)
N6 Zn2 Na2 C35A 172.2(7)
C31 Zn2 Na2 C35A -96.8(7)
C35 Zn2 Na2 C35A 13.7(5)
C45 Zn2 Na2 C35A 137.4(4)
N6 Zn2 Na2 N5 -133.6(7)
C31 Zn2 Na2 N5 -42.6(6)
C35 Zn2 Na2 N5 67.9(4)
C45 Zn2 Na2 N5 -168.4(3)
N6 Zn2 Na2 C35 158.5(7)
C31 Zn2 Na2 C35 -110.5(7)
C45 Zn2 Na2 C35 123.7(4)
N6 Zn2 Na2 Zn3 -159.7(7)
C31 Zn2 Na2 Zn3 -68.8(6)
C35 Zn2 Na2 Zn3 41.7(3)
C45 Zn2 Na2 Zn3 165.4(3)
N3 Na1 N1 C14 50.2(3)
N2 Na1 N1 C14 -99.4(2)
C5 Na1 N1 C14 134.5(2)
Zn1 Na1 N1 C14 96.1(2)
C12 Na1 N1 C14 -120.8(3)
N3 Na1 N1 C12 170.99(17)
N2 Na1 N1 C12 21.39(17)
C5 Na1 N1 C12 -104.68(17)
Zn1 Na1 N1 C12 -143.13(16)
N3 Na1 N1 C13 -71.2(3)
N2 Na1 N1 C13 139.2(2)
C5 Na1 N1 C13 13.2(2)
Zn1 Na1 N1 C13 -25.3(2)
C12 Na1 N1 C13 117.8(3)
N3 Na1 N2 C10 -22.1(3)
N1 Na1 N2 C10 131.0(2)
C5 Na1 N2 C10 -136.9(2)
Zn1 Na1 N2 C10 -96.1(3)
C12 Na1 N2 C10 143.3(2)
N3 Na1 N2 C9 97.68(19)
N1 Na1 N2 C9 -109.19(17)
C5 Na1 N2 C9 -17.1(2)
Zn1 Na1 N2 C9 23.7(3)
C12 Na1 N2 C9 -96.89(18)
N3 Na1 N2 C11 -145.98(18)
N1 Na1 N2 C11 7.15(18)
C5 Na1 N2 C11 99.28(19)
Zn1 Na1 N2 C11 140.1(2)
C12 Na1 N2 C11 19.44(17)
C1 Zn1 N3 C15 -22.1(2)
C5 Zn1 N3 C15 154.56(17)
Na1 Zn1 N3 C15 122.63(18)
C1 Zn1 N3 C23 104.58(18)
C5 Zn1 N3 C23 -78.72(18)
Na1 Zn1 N3 C23 -110.65(17)
C1 Zn1 N3 Na1 -144.77(11)
C5 Zn1 N3 Na1 31.92(13)
N1 Na1 N3 C15 -41.4(2)
N2 Na1 N3 C15 94.4(2)
C5 Na1 N3 C15 -133.14(19)
Zn1 Na1 N3 C15 -113.20(19)
C12 Na1 N3 C15 -22.5(5)
N1 Na1 N3 C23 -175.36(16)
N2 Na1 N3 C23 -39.5(2)
C5 Na1 N3 C23 92.90(16)
Zn1 Na1 N3 C23 112.85(17)
C12 Na1 N3 C23 -156.5(4)
N1 Na1 N3 Zn1 71.79(14)
N2 Na1 N3 Zn1 -152.39(11)
C5 Na1 N3 Zn1 -19.95(8)
C12 Na1 N3 Zn1 90.7(4)
N6 Na2 N4 C44A -21.6(16)
N5A Na2 N4 C44A 139.8(15)
N6A Na2 N4 C44A -19.9(16)
C35A Na2 N4 C44A -150.7(15)
N5 Na2 N4 C44A 131.0(15)
C35 Na2 N4 C44A -129.5(15)
Zn3 Na2 N4 C44A -97.1(15)
Zn2 Na2 N4 C44A -67.4(15)
N6 Na2 N4 C42 -133.5(8)
N5A Na2 N4 C42 27.9(6)
N6A Na2 N4 C42 -131.8(8)
C35A Na2 N4 C42 97.4(6)
N5 Na2 N4 C42 19.1(6)
C35 Na2 N4 C42 118.6(6)
Zn3 Na2 N4 C42 151.0(6)
Zn2 Na2 N4 C42 -179.3(6)
N6 Na2 N4 C44 -18.7(12)
N5A Na2 N4 C44 142.8(10)
N6A Na2 N4 C44 -17.0(11)
C35A Na2 N4 C44 -147.8(10)
N5 Na2 N4 C44 134.0(10)
C35 Na2 N4 C44 -126.5(10)
Zn3 Na2 N4 C44 -94.1(10)
Zn2 Na2 N4 C44 -64.4(10)
N6 Na2 N4 C43A 101.6(10)
N5A Na2 N4 C43A -96.9(8)
N6A Na2 N4 C43A 103.3(10)
C35A Na2 N4 C43A -27.5(8)
N5 Na2 N4 C43A -105.7(8)
C35 Na2 N4 C43A -6.2(8)
Zn3 Na2 N4 C43A 26.2(8)
Zn2 Na2 N4 C43A 55.9(8)
N6 Na2 N4 C42A -150.3(8)
N5A Na2 N4 C42A 11.2(5)
N6A Na2 N4 C42A -148.6(7)
C35A Na2 N4 C42A 80.6(6)
N5 Na2 N4 C42A 2.4(5)
C35 Na2 N4 C42A 101.8(6)
Zn3 Na2 N4 C42A 134.2(5)
Zn2 Na2 N4 C42A 164.0(5)
N6 Na2 N4 C43 97.8(9)
N5A Na2 N4 C43 -100.7(8)
N6A Na2 N4 C43 99.5(9)
C35A Na2 N4 C43 -31.3(8)
N5 Na2 N4 C43 -109.5(7)
C35 Na2 N4 C43 -10.1(8)
Zn3 Na2 N4 C43 22.3(8)
Zn2 Na2 N4 C43 52.1(8)
N6 Na2 N5 C39 32.9(11)
N5A Na2 N5 C39 111.2(15)
N4 Na2 N5 C39 -107.3(6)
N6A Na2 N5 C39 17.9(12)
C35A Na2 N5 C39 124.2(6)
C35 Na2 N5 C39 122.3(6)
Zn3 Na2 N5 C39 89.4(6)
Zn2 Na2 N5 C39 83.1(6)
N6 Na2 N5 C40 -87.8(10)
N5A Na2 N5 C40 -9.5(11)
N4 Na2 N5 C40 132.0(6)
N6A Na2 N5 C40 -102.7(11)
C35A Na2 N5 C40 3.5(7)
C35 Na2 N5 C40 1.7(7)
Zn3 Na2 N5 C40 -31.3(7)
Zn2 Na2 N5 C40 -37.6(7)
N6 Na2 N5 C41 151.2(9)
N5A Na2 N5 C41 -130.6(14)
N4 Na2 N5 C41 10.9(5)
N6A Na2 N5 C41 136.2(11)
C35A Na2 N5 C41 -117.5(5)
C35 Na2 N5 C41 -119.4(5)
Zn3 Na2 N5 C41 -152.4(5)
Zn2 Na2 N5 C41 -158.7(4)
C31 Zn2 N6 C45 101.1(11)
C35 Zn2 N6 C45 -95.6(11)
Na2 Zn2 N6 C45 -114.9(14)
C31 Zn2 N6 C53 -12.6(12)
C35 Zn2 N6 C53 150.7(8)
C45 Zn2 N6 C53 -113.7(17)
Na2 Zn2 N6 C53 131.3(10)
C31 Zn2 N6 Na2 -144.0(5)
C35 Zn2 N6 Na2 19.4(6)
C45 Zn2 N6 Na2 114.9(14)
N5A Na2 N6 C45 167.9(6)
N4 Na2 N6 C45 -43.3(13)
N6A Na2 N6 C45 -53(6)
C35A Na2 N6 C45 98.3(10)
N5 Na2 N6 C45 -168.9(5)
C35 Na2 N6 C45 90.4(10)
Zn3 Na2 N6 C45 110.5(12)
Zn2 Na2 N6 C45 104.6(13)
N5A Na2 N6 C53 -61.4(14)
N4 Na2 N6 C53 87.3(9)
N6A Na2 N6 C53 77(6)
C35A Na2 N6 C53 -131.0(9)
N5 Na2 N6 C53 -38.2(15)
C35 Na2 N6 C53 -138.9(10)
Zn3 Na2 N6 C53 -118.8(11)
Zn2 Na2 N6 C53 -124.7(12)
N5A Na2 N6 Zn2 63.3(11)
N4 Na2 N6 Zn2 -148.0(3)
N6A Na2 N6 Zn2 -158(7)
C35A Na2 N6 Zn2 -6.3(6)
N5 Na2 N6 Zn2 86.5(11)
C35 Na2 N6 Zn2 -14.2(5)
Zn3 Na2 N6 Zn2 5.9(2)
C5 Zn1 C1 C3 172.1(2)
N3 Zn1 C1 C3 -11.5(3)
Na1 Zn1 C1 C3 -81.0(3)
C5 Zn1 C1 C4 50.4(3)
N3 Zn1 C1 C4 -133.22(19)
Na1 Zn1 C1 C4 157.27(16)
C5 Zn1 C1 C2 -66.1(2)
N3 Zn1 C1 C2 110.3(2)
Na1 Zn1 C1 C2 40.8(3)
C1 Zn1 C5 C6 16.4(3)
N3 Zn1 C5 C6 -160.4(2)
Na1 Zn1 C5 C6 -134.3(2)
C1 Zn1 C5 Na1 150.66(11)
N3 Zn1 C5 Na1 -26.08(10)
N3 Na1 C5 C6 128.3(3)
N1 Na1 C5 C6 -11.9(3)
N2 Na1 C5 C6 -92.5(3)
Zn1 Na1 C5 C6 107.1(3)
C12 Na1 C5 C6 -39.2(3)
N3 Na1 C5 Zn1 21.28(8)
N1 Na1 C5 Zn1 -118.93(10)
N2 Na1 C5 Zn1 160.43(9)
C12 Na1 C5 Zn1 -146.30(9)
Zn1 C5 C6 C7 -173.5(2)
Na1 C5 C6 C7 97.3(3)
C5 C6 C7 C8 176.4(3)
C10 N2 C11 C12 -165.5(2)
C9 N2 C11 C12 74.5(3)
Na1 N2 C11 C12 -35.6(3)
C14 N1 C12 C11 72.6(3)
C13 N1 C12 C11 -166.6(3)
Na1 N1 C12 C11 -49.3(3)
C14 N1 C12 Na1 122.0(2)
C13 N1 C12 Na1 -117.2(3)
N2 C11 C12 N1 62.8(3)
N2 C11 C12 Na1 26.8(2)
N3 Na1 C12 N1 -26.5(5)
N2 Na1 C12 N1 -153.1(2)
C5 Na1 C12 N1 81.33(18)
Zn1 Na1 C12 N1 50.7(2)
N3 Na1 C12 C11 108.3(4)
N1 Na1 C12 C11 134.8(3)
N2 Na1 C12 C11 -18.36(16)
C5 Na1 C12 C11 -143.90(17)
Zn1 Na1 C12 C11 -174.48(15)
C23 N3 C15 C17 52.6(3)
Zn1 N3 C15 C17 179.85(16)
Na1 N3 C15 C17 -80.8(2)
C23 N3 C15 C16 173.5(2)
Zn1 N3 C15 C16 -59.3(2)
Na1 N3 C15 C16 40.0(3)
N3 C15 C17 C18 41.4(3)
C16 C15 C17 C18 -79.9(3)
N3 C15 C17 C22 -141.1(2)
C16 C15 C17 C22 97.6(3)
C22 C17 C18 C19 -0.4(4)
C15 C17 C18 C19 177.1(3)
C17 C18 C19 C20 -0.1(5)
C18 C19 C20 C21 0.6(5)
C19 C20 C21 C22 -0.6(5)
C20 C21 C22 C17 0.1(5)
C18 C17 C22 C21 0.4(4)
C15 C17 C22 C21 -177.2(3)
C15 N3 C23 C24 -164.8(2)
Zn1 N3 C23 C24 68.5(2)
Na1 N3 C23 C24 -26.1(2)
C15 N3 C23 C25 69.8(3)
Zn1 N3 C23 C25 -56.9(2)
Na1 N3 C23 C25 -151.50(17)
N3 C23 C25 C26 -104.4(3)
C24 C23 C25 C26 131.2(3)
N3 C23 C25 C30 76.1(3)
C24 C23 C25 C30 -48.3(3)
C30 C25 C26 C27 -0.7(4)
C23 C25 C26 C27 179.7(3)
C25 C26 C27 C28 0.7(5)
C26 C27 C28 C29 -0.2(5)
C27 C28 C29 C30 -0.4(6)
C28 C29 C30 C25 0.4(5)
C26 C25 C30 C29 0.1(4)
C23 C25 C30 C29 179.7(3)
N6 Zn2 C31 C32 104.2(8)
C35 Zn2 C31 C32 -56.1(7)
C45 Zn2 C31 C32 149.3(6)
Na2 Zn2 C31 C32 37.6(10)
N6 Zn2 C31 C34 -16.6(9)
C35 Zn2 C31 C34 -176.9(6)
C45 Zn2 C31 C34 28.6(7)
Na2 Zn2 C31 C34 -83.1(8)
N6 Zn2 C31 C33 -140.2(8)
C35 Zn2 C31 C33 59.5(8)
C45 Zn2 C31 C33 -95.0(7)
Na2 Zn2 C31 C33 153.3(5)
N6 Zn2 C35 C36 176.0(7)
C31 Zn2 C35 C36 -19.7(8)
C45 Zn2 C35 C36 139.4(6)
Na2 Zn2 C35 C36 -168.4(7)
N6 Zn2 C35 Na2 -15.7(5)
C31 Zn2 C35 Na2 148.6(3)
C45 Zn2 C35 Na2 -52.2(3)
N6 Na2 C35 C36 153(2)
N5A Na2 C35 C36 9(2)
N4 Na2 C35 C36 -75(2)
N6A Na2 C35 C36 158(2)
C35A Na2 C35 C36 0.4(16)
N5 Na2 C35 C36 7(2)
Zn3 Na2 C35 C36 125(2)
Zn2 Na2 C35 C36 140(2)
N6 Na2 C35 Zn2 12.5(4)
N5A Na2 C35 Zn2 -131.0(3)
N4 Na2 C35 Zn2 144.94(16)
N6A Na2 C35 Zn2 17.3(4)
C35A Na2 C35 Zn2 -140.1(12)
N5 Na2 C35 Zn2 -133.8(2)
Zn3 Na2 C35 Zn2 -15.56(10)
Zn2 C35 C36 C37 173.5(7)
Na2 C35 C36 C37 37(2)
C35 C36 C37 C38 179(2)
C39 N5 C41 C42 73.9(11)
C40 N5 C41 C42 -166.4(9)
Na2 N5 C41 C42 -41.1(10)
C44A N4 C42 C41 -175.5(13)
C44 N4 C42 C41 -170.4(11)
C43A N4 C42 C41 72.6(15)
C42A N4 C42 C41 3(2)
C43 N4 C42 C41 74.5(13)
Na2 N4 C42 C41 -46.4(11)
N5 C41 C42 N4 60.3(13)
C53 N6 C45 C46 -156.1(13)
Zn2 N6 C45 C46 86.8(15)
Na2 N6 C45 C46 -18.5(14)
C53 N6 C45 C47 74.1(13)
Zn2 N6 C45 C47 -43.0(12)
Na2 N6 C45 C47 -148.3(7)
C53 N6 C45 Zn2 117(2)
Na2 N6 C45 Zn2 -105.2(11)
C31 Zn2 C45 N6 -107.5(14)
C35 Zn2 C45 N6 94.0(13)
Na2 Zn2 C45 N6 44.8(13)
N6 Zn2 C45 C46 -108.2(16)
C31 Zn2 C45 C46 144.2(8)
C35 Zn2 C45 C46 -14.2(9)
Na2 Zn2 C45 C46 -63.4(8)
N6 Zn2 C45 C47 140.8(14)
C31 Zn2 C45 C47 33.2(6)
C35 Zn2 C45 C47 -125.3(4)
Na2 Zn2 C45 C47 -174.4(4)
N6 C45 C47 C48 83.6(9)
C46 C45 C47 C48 -45.9(9)
Zn2 C45 C47 C48 54.0(4)
N6 C45 C47 C52 -94.8(9)
C46 C45 C47 C52 135.7(8)
Zn2 C45 C47 C52 -124.4(3)
C52 C47 C48 C49 0.0
C45 C47 C48 C49 -178.4(5)
C47 C48 C49 C50 0.0
C48 C49 C50 C51 0.0
C49 C50 C51 C52 0.0
C50 C51 C52 C47 0.0
C48 C47 C52 C51 0.0
C45 C47 C52 C51 178.4(5)
C45 N6 C53 N6A 23(6)
Zn2 N6 C53 N6A 131(8)
Na2 N6 C53 N6A -110(8)
C45 N6 C53 C55 56.2(17)
Zn2 N6 C53 C55 164.6(4)
Na2 N6 C53 C55 -76.4(7)
C45 N6 C53 C54 177.2(11)
Zn2 N6 C53 C54 -74.4(9)
Na2 N6 C53 C54 44.7(10)
N6A C53 C55 C56 45.7(10)
C54 C53 C55 C56 -80.5(4)
N6 C53 C55 C56 37.2(9)
N6A C53 C55 C60 -135.1(10)
C54 C53 C55 C60 98.7(3)
N6 C53 C55 C60 -143.6(9)
C60 C55 C56 C57 -0.1(5)
C53 C55 C56 C57 179.1(3)
C55 C56 C57 C58 0.1(6)
C56 C57 C58 C59 -0.1(6)
C57 C58 C59 C60 0.1(6)
C58 C59 C60 C55 -0.2(6)
C56 C55 C60 C59 0.2(5)
C53 C55 C60 C59 -179.1(3)
N6 Na2 Zn3 C31A 86.6(8)
N5A Na2 Zn3 C31A -60.9(6)
N4 Na2 Zn3 C31A -179.9(6)
N6A Na2 Zn3 C31A 89.3(8)
C35A Na2 Zn3 C31A -111.2(7)
N5 Na2 Zn3 C31A -55.4(6)
C35 Na2 Zn3 C31A -132.1(7)
Zn2 Na2 Zn3 C31A 102.3(6)
N6 Na2 Zn3 C35A -162.3(7)
N5A Na2 Zn3 C35A 50.3(4)
N4 Na2 Zn3 C35A -68.7(4)
N6A Na2 Zn3 C35A -159.5(6)
N5 Na2 Zn3 C35A 55.8(4)
C35 Na2 Zn3 C35A -20.9(5)
Zn2 Na2 Zn3 C35A -146.5(4)
N6 Na2 Zn3 N6A -2.8(11)
N5A Na2 Zn3 N6A -150.2(6)
N4 Na2 Zn3 N6A 90.8(6)
C35A Na2 Zn3 N6A 159.5(6)
N5 Na2 Zn3 N6A -144.7(6)
C35 Na2 Zn3 N6A 138.5(6)
Zn2 Na2 Zn3 N6A 13.0(5)
C37A C36A C35A Zn3 -82.9(9)
C37A C36A C35A Na2 139(2)
C31A Zn3 C35A C36A -15.2(10)
N6A Zn3 C35A C36A 173.7(7)
Na2 Zn3 C35A C36A -168.1(9)
C31A Zn3 C35A Na2 152.9(3)
N6A Zn3 C35A Na2 -18.2(5)
N6 Na2 C35A C36A 155(2)
N5A Na2 C35A C36A 10(2)
N4 Na2 C35A C36A -60(2)
N6A Na2 C35A C36A 159(2)
N5 Na2 C35A C36A 7(2)
C35 Na2 C35A C36A -179(3)
Zn3 Na2 C35A C36A 142(3)
Zn2 Na2 C35A C36A 151(2)
N6 Na2 C35A Zn3 12.6(4)
N5A Na2 C35A Zn3 -132.1(4)
N4 Na2 C35A Zn3 157.60(15)
N6A Na2 C35A Zn3 16.4(5)
N5 Na2 C35A Zn3 -135.3(3)
C35 Na2 C35A Zn3 38.7(9)
Zn2 Na2 C35A Zn3 8.26(9)
C35A Zn3 C31A C34A -175.2(7)
N6A Zn3 C31A C34A -4.7(9)
Na2 Zn3 C31A C34A -78.7(10)
C35A Zn3 C31A C32A -54.5(7)
N6A Zn3 C31A C32A 116.0(7)
Na2 Zn3 C31A C32A 42.0(9)
C35A Zn3 C31A C33A 62.7(8)
N6A Zn3 C31A C33A -126.8(7)
Na2 Zn3 C31A C33A 159.2(4)
N6 Na2 N5A C39A 53.2(10)
N4 Na2 N5A C39A -104.0(5)
N6A Na2 N5A C39A 43.0(12)
C35A Na2 N5A C39A 125.5(6)
N5 Na2 N5A C39A -67.8(13)
C35 Na2 N5A C39A 122.8(5)
Zn3 Na2 N5A C39A 92.8(5)
Zn2 Na2 N5A C39A 88.7(5)
N6 Na2 N5A C40A -69.2(12)
N4 Na2 N5A C40A 133.6(8)
N6A Na2 N5A C40A -79.4(13)
C35A Na2 N5A C40A 3.1(8)
N5 Na2 N5A C40A 169.8(18)
C35 Na2 N5A C40A 0.3(8)
Zn3 Na2 N5A C40A -29.6(8)
Zn2 Na2 N5A C40A -33.7(9)
N6 Na2 N5A C41A 170.7(8)
N4 Na2 N5A C41A 13.6(5)
N6A Na2 N5A C41A 160.6(10)
C35A Na2 N5A C41A -116.9(5)
N5 Na2 N5A C41A 49.8(12)
C35 Na2 N5A C41A -119.7(5)
Zn3 Na2 N5A C41A -149.6(4)
Zn2 Na2 N5A C41A -153.7(4)
C44A N4 C42A C41A -172.0(13)
C42 N4 C42A C41A -174(4)
C44 N4 C42A C41A -166.0(12)
C43A N4 C42A C41A 68.7(15)
C43 N4 C42A C41A 69.0(13)
Na2 N4 C42A C41A -38.0(11)
C35A C36A C37A C38A 176(2)
C39A N5A C41A C42A 73.3(10)
C40A N5A C41A C42A -167.8(8)
Na2 N5A C41A C42A -38.6(8)
N4 C42A C41A N5A 58.6(13)
C55 C53 N6A C45A 49(2)
C54 C53 N6A C45A 171.2(13)
N6 C53 N6A C45A -161(9)
C55 C53 N6A Zn3 -172.2(6)
C54 C53 N6A Zn3 -50.0(13)
N6 C53 N6A Zn3 -22(7)
C55 C53 N6A Na2 -96.5(7)
C54 C53 N6A Na2 25.7(14)
N6 C53 N6A Na2 54(7)
C47A C45A N6A C53 56(2)
C46A C45A N6A C53 -176.5(17)
C47A C45A N6A Zn3 -75.1(17)
C46A C45A N6A Zn3 52(2)
C47A C45A N6A Na2 -159.0(8)
C46A C45A N6A Na2 -31.5(16)
C31A Zn3 N6A C53 -39.7(14)
C35A Zn3 N6A C53 131.9(12)
Na2 Zn3 N6A C53 112.5(12)
C31A Zn3 N6A C45A 96.8(18)
C35A Zn3 N6A C45A -91.7(18)
Na2 Zn3 N6A C45A -111.1(19)
C31A Zn3 N6A Na2 -152.2(4)
C35A Zn3 N6A Na2 19.4(6)
N6 Na2 N6A C53 -83(6)
N5A Na2 N6A C53 -33.4(19)
N4 Na2 N6A C53 105.9(10)
C35A Na2 N6A C53 -111.4(12)
N5 Na2 N6A C53 -6(2)
C35 Na2 N6A C53 -118.1(12)
Zn3 Na2 N6A C53 -97.4(12)
Zn2 Na2 N6A C53 -101.5(12)
N6 Na2 N6A C45A 131(7)
N5A Na2 N6A C45A -179.0(6)
N4 Na2 N6A C45A -39.7(14)
C35A Na2 N6A C45A 102.9(12)
N5 Na2 N6A C45A -151.3(7)
C35 Na2 N6A C45A 96.3(12)
Zn3 Na2 N6A C45A 117.0(13)
Zn2 Na2 N6A C45A 112.9(14)
N6 Na2 N6A Zn3 14(6)
N5A Na2 N6A Zn3 64.0(11)
N4 Na2 N6A Zn3 -156.68(17)
C35A Na2 N6A Zn3 -14.1(4)
N5 Na2 N6A Zn3 91.7(10)
C35 Na2 N6A Zn3 -20.7(3)
Zn2 Na2 N6A Zn3 -4.08(17)
N6A C45A C47A C48A 70.2(10)
C46A C45A C47A C48A -55.8(10)
N6A C45A C47A C52A -110.3(10)
C46A C45A C47A C52A 123.6(9)
C52A C47A C48A C49A 0.0
C45A C47A C48A C49A 179.5(6)
C47A C48A C49A C50A 0.0
C48A C49A C50A C51A 0.0
C49A C50A C51A C52A 0.0
C50A C51A C52A C47A 0.0
C48A C47A C52A C51A 0.0
C45A C47A C52A C51A -179.5(6)
